data_4080309
loop_
_publ_author_name
'Hegemann, Corinna'
'Tyrra, Wieland'
'Neud\"orfl, J\"org-Martin'
'Mathur, Sanjay'

_publ_section_title
;
 Synthetic and Structural Investigations on the Reactivity of the Cd--I
 Bond in [ICd{Zr2(OPri)9}] to Construct New Mixed-Metal Alkoxides
;
_journal_issue 6
_journal_name_full Organometallics
_journal_page_first 1654
_journal_paper_doi 10.1021/om301053b
_journal_volume 32
_journal_year 2013
_chemical_formula_moiety 'C27 H63 Cd N O12 Zr2'
_chemical_formula_sum 'C27 H63 Cd N O12 Zr2'
_chemical_formula_weight 888.62
_chemical_name_systematic
;
 ?
;
_space_group_IT_number 14
_symmetry_cell_setting monoclinic
_symmetry_space_group_name_Hall '-P 2yn'
_symmetry_space_group_name_H-M 'P 1 21/n 1'
_atom_sites_solution_hydrogens geom
_atom_sites_solution_primary direct
_atom_sites_solution_secondary difmap
_audit_creation_method SHELXL-97
_cell_angle_alpha 90.00
_cell_angle_beta 96.135(7)
_cell_angle_gamma 90.00
_cell_formula_units_Z 4
_cell_length_a 9.8945(8)
_cell_length_b 24.896(2)
_cell_length_c 17.3038(15)
_cell_measurement_reflns_used 21425
_cell_measurement_temperature 293(2)
_cell_measurement_theta_max 27.37
_cell_measurement_theta_min 1.44
_cell_volume 4238.1(6)
_computing_cell_refinement 'X-Area (Stoe & Cie, 2001)'
_computing_data_collection 'X-Area (Stoe & Cie, 2001)'
_computing_data_reduction 'X-Area (Stoe & Cie, 2001)'
_computing_structure_refinement 'SHELXL-97 (Sheldrick, 1997)'
_computing_structure_solution 'SHELXS-97 (Sheldrick, 1990)'
_diffrn_ambient_temperature 293(2)
_diffrn_detector_area_resol_mean 'not measured'
_diffrn_measured_fraction_theta_full 0.988
_diffrn_measured_fraction_theta_max 0.988
_diffrn_measurement_device_type 'IPDS II (Stoe & Cie)'
_diffrn_measurement_method '\w and \f scans'
_diffrn_radiation_monochromator graphite
_diffrn_radiation_source 'fine-focus sealed tube'
_diffrn_radiation_type MoK\a
_diffrn_radiation_wavelength 0.71073
_diffrn_reflns_av_R_equivalents 0.0855
_diffrn_reflns_av_sigmaI/netI 0.0518
_diffrn_reflns_limit_h_max 12
_diffrn_reflns_limit_h_min -11
_diffrn_reflns_limit_k_max 32
_diffrn_reflns_limit_k_min -31
_diffrn_reflns_limit_l_max 22
_diffrn_reflns_limit_l_min -22
_diffrn_reflns_number 66670
_diffrn_reflns_theta_full 27.37
_diffrn_reflns_theta_max 27.37
_diffrn_reflns_theta_min 1.44
_diffrn_standards_decay_% 'not measured'
_diffrn_standards_interval_count 'not measured'
_diffrn_standards_interval_time 'not measured'
_diffrn_standards_number 'not measured'
_exptl_absorpt_coefficient_mu 1.027
_exptl_absorpt_correction_T_max 0.8651
_exptl_absorpt_correction_T_min 0.6626
_exptl_absorpt_correction_type numerical
_exptl_absorpt_process_details
;
The absorption correction (X-RED; Stoe & Cie, 2001)
was performed after optimizing the crystal shape
using X-SHAPE (Stoe & Cie, 1999).
;
_exptl_crystal_colour colourless
_exptl_crystal_density_diffrn 1.393
_exptl_crystal_density_meas ?
_exptl_crystal_density_method 'not measured'
_exptl_crystal_description prism
_exptl_crystal_F_000 1824
_exptl_crystal_size_max 0.36
_exptl_crystal_size_mid 0.20
_exptl_crystal_size_min 0.18
_refine_diff_density_max 0.659
_refine_diff_density_min -0.345
_refine_diff_density_rms 0.079
_refine_ls_extinction_coef 0.0050(3)
_refine_ls_extinction_expression Fc^*^=kFc[1+0.001xFc^2^\l^3^/sin(2\q)]^-1/4^
_refine_ls_extinction_method SHELXL
_refine_ls_goodness_of_fit_ref 0.810
_refine_ls_hydrogen_treatment constr
_refine_ls_matrix_type full
_refine_ls_number_parameters 389
_refine_ls_number_reflns 9495
_refine_ls_number_restraints 0
_refine_ls_restrained_S_all 0.810
_refine_ls_R_factor_all 0.0973
_refine_ls_R_factor_gt 0.0436
_refine_ls_shift/su_max 0.001
_refine_ls_shift/su_mean 0.000
_refine_ls_structure_factor_coef Fsqd
_refine_ls_weighting_details 'calc w=1/[\s^2^(Fo^2^)+(0.0826P)^2^+0.0000P] where P=(Fo^2^+2Fc^2^)/3'
_refine_ls_weighting_scheme calc
_refine_ls_wR_factor_gt 0.1139
_refine_ls_wR_factor_ref 0.1348
_reflns_number_gt 4391
_reflns_number_total 9495
_reflns_threshold_expression >2sigma(I)
_cod_data_source_file om301053b_si_002.cif
_cod_data_source_block 5
_cod_depositor_comments
;
The following automatic conversions were performed:

'_exptl_crystal_density_meas' value 'not measured' was changed to '?'
- the value is perceived as not measured.

Automatic conversion script
Id: cif_fix_values 3008 2015-01-20 13:52:24Z robertas 
;
_cod_original_sg_symbol_H-M 'P 21/n'
_cod_database_code 4080309

loop_
_symmetry_equiv_pos_as_xyz
'x, y, z'
'-x+1/2, y+1/2, -z+1/2'
'-x, -y, -z'
'x-1/2, -y-1/2, z-1/2'

loop_
_atom_site_label
_atom_site_type_symbol
_atom_site_fract_x
_atom_site_fract_y
_atom_site_fract_z
_atom_site_U_iso_or_equiv
_atom_site_adp_type
_atom_site_occupancy
_atom_site_symmetry_multiplicity
_atom_site_calc_flag
_atom_site_refinement_flags
Cd1 Cd 0.19163(4) 0.375338(14) 0.86788(2) 0.09217(15) Uani 1 1 d .
Zr1 Zr 0.32118(5) 0.448570(17) 0.73688(3) 0.08210(16) Uani 1 1 d .
Zr2 Zr 0.33762(5) 0.315591(18) 0.72957(3) 0.08763(17) Uani 1 1 d .
O3 O 0.4011(3) 0.38139(10) 0.81627(16) 0.0772(7) Uani 1 1 d .
O4 O 0.1729(3) 0.37838(11) 0.73100(17) 0.0810(7) Uani 1 1 d .
O5 O 0.3967(4) 0.38554(13) 0.66505(19) 0.1008(10) Uani 1 1 d .
N1 N 0.0688(14) 0.3676(3) 0.9976(6) 0.180(4) Uani 1 1 d .
O6 O 0.4757(4) 0.49449(14) 0.7570(2) 0.1167(11) Uani 1 1 d .
O1 O 0.2187(3) 0.46232(12) 0.8328(2) 0.0960(9) Uani 1 1 d .
O2 O 0.2422(4) 0.29232(12) 0.8253(2) 0.1019(10) Uani 1 1 d .
O10 O 0.0018(7) 0.3683(3) 0.9329(5) 0.181(3) Uani 1 1 d .
O7 O 0.2132(4) 0.49143(15) 0.6614(2) 0.1199(12) Uani 1 1 d .
O8 O 0.5030(4) 0.27534(16) 0.7462(3) 0.1333(14) Uani 1 1 d .
O9 O 0.2443(5) 0.27295(17) 0.6503(2) 0.1367(14) Uani 1 1 d .
O11 O 0.1942(9) 0.3689(2) 1.0004(3) 0.176(2) Uani 1 1 d .
C30 C 0.5213(6) 0.3761(3) 0.8725(4) 0.1210(19) Uani 1 1 d .
H30 H 0.5234 0.3384 0.8893 0.145 Uiso 1 1 calc R
C10 C 0.1690(8) 0.5099(2) 0.8661(4) 0.131(2) Uani 1 1 d .
H10 H 0.1991 0.5421 0.8402 0.157 Uiso 1 1 calc R
C20 C 0.2202(7) 0.2404(2) 0.8570(4) 0.1234(19) Uani 1 1 d .
H20 H 0.2558 0.2131 0.8239 0.148 Uiso 1 1 calc R
C31 C 0.6469(6) 0.3845(3) 0.8350(5) 0.142(2) Uani 1 1 d .
H31A H 0.6469 0.3611 0.7909 0.213 Uiso 1 1 calc R
H31B H 0.7246 0.3769 0.8715 0.213 Uiso 1 1 calc R
H31C H 0.6509 0.4212 0.8180 0.213 Uiso 1 1 calc R
C80 C 0.6113(13) 0.2382(5) 0.7529(10) 0.258(7) Uani 1 1 d .
H80 H 0.6769 0.2598 0.7862 0.309 Uiso 1 1 calc R
C40 C 0.0396(6) 0.3757(3) 0.6914(4) 0.134(2) Uani 1 1 d .
H40 H 0.0287 0.4148 0.6945 0.161 Uiso 1 1 calc R
C60 C 0.5788(11) 0.5342(4) 0.7664(7) 0.213(5) Uani 1 1 d .
H60 H 0.6531 0.5092 0.7826 0.256 Uiso 1 1 calc R
C32 C 0.5095(8) 0.4069(4) 0.9405(5) 0.186(4) Uani 1 1 d .
H32A H 0.4266 0.3977 0.9616 0.279 Uiso 1 1 calc R
H32B H 0.5085 0.4444 0.9276 0.279 Uiso 1 1 calc R
H32C H 0.5854 0.3995 0.9784 0.279 Uiso 1 1 calc R
C22 C 0.2965(11) 0.2371(3) 0.9372(5) 0.195(4) Uani 1 1 d .
H22A H 0.3919 0.2421 0.9336 0.292 Uiso 1 1 calc R
H22B H 0.2818 0.2025 0.9593 0.292 Uiso 1 1 calc R
H22C H 0.2645 0.2646 0.9695 0.292 Uiso 1 1 calc R
C42 C 0.0354(8) 0.3777(3) 0.6065(4) 0.160(3) Uani 1 1 d .
H42A H 0.1250 0.3847 0.5923 0.239 Uiso 1 1 calc R
H42B H -0.0249 0.4059 0.5866 0.239 Uiso 1 1 calc R
H42C H 0.0034 0.3440 0.5848 0.239 Uiso 1 1 calc R
C81 C 0.6008(18) 0.1998(7) 0.7989(13) 0.443(18) Uani 1 1 d .
H81A H 0.5503 0.2112 0.8404 0.664 Uiso 1 1 calc R
H81B H 0.6898 0.1883 0.8200 0.664 Uiso 1 1 calc R
H81C H 0.5543 0.1705 0.7715 0.664 Uiso 1 1 calc R
C70 C 0.1543(11) 0.5284(4) 0.6078(6) 0.188(4) Uani 1 1 d .
H70 H 0.1294 0.5059 0.5620 0.226 Uiso 1 1 calc R
C11 C 0.2100(10) 0.5117(4) 0.9481(6) 0.202(4) Uani 1 1 d .
H11A H 0.3070 0.5153 0.9570 0.303 Uiso 1 1 calc R
H11B H 0.1825 0.4792 0.9718 0.303 Uiso 1 1 calc R
H11C H 0.1679 0.5419 0.9704 0.303 Uiso 1 1 calc R
C21 C 0.0725(9) 0.2315(3) 0.8587(6) 0.193(4) Uani 1 1 d .
H21A H 0.0279 0.2327 0.8066 0.289 Uiso 1 1 calc R
H21B H 0.0360 0.2590 0.8893 0.289 Uiso 1 1 calc R
H21C H 0.0579 0.1970 0.8811 0.289 Uiso 1 1 calc R
C90 C 0.1886(17) 0.2325(5) 0.5970(7) 0.257(7) Uani 1 1 d .
H90 H 0.1128 0.2551 0.5752 0.308 Uiso 1 1 calc R
C82 C 0.6821(14) 0.2345(6) 0.6908(10) 0.319(9) Uani 1 1 d .
H82A H 0.6743 0.2675 0.6621 0.479 Uiso 1 1 calc R
H82B H 0.6465 0.2056 0.6580 0.479 Uiso 1 1 calc R
H82C H 0.7760 0.2277 0.7080 0.479 Uiso 1 1 calc R
C91 C 0.113(2) 0.1981(7) 0.6225(9) 0.49(2) Uani 1 1 d .
H91A H 0.0834 0.2107 0.6703 0.740 Uiso 1 1 calc R
H91B H 0.1628 0.1652 0.6317 0.740 Uiso 1 1 calc R
H91C H 0.0360 0.1921 0.5851 0.740 Uiso 1 1 calc R
C62 C 0.6280(16) 0.5505(7) 0.7033(8) 0.381(13) Uani 1 1 d .
H62A H 0.6125 0.5235 0.6637 0.572 Uiso 1 1 calc R
H62B H 0.7239 0.5567 0.7142 0.572 Uiso 1 1 calc R
H62C H 0.5837 0.5832 0.6855 0.572 Uiso 1 1 calc R
C61 C 0.5869(16) 0.5610(6) 0.8327(9) 0.336(11) Uani 1 1 d .
H61A H 0.5488 0.5398 0.8713 0.504 Uiso 1 1 calc R
H61B H 0.5373 0.5941 0.8251 0.504 Uiso 1 1 calc R
H61C H 0.6805 0.5687 0.8497 0.504 Uiso 1 1 calc R
C72 C 0.0267(18) 0.5486(6) 0.6240(8) 0.339(11) Uani 1 1 d .
H72A H -0.0279 0.5197 0.6404 0.509 Uiso 1 1 calc R
H72B H -0.0185 0.5649 0.5780 0.509 Uiso 1 1 calc R
H72C H 0.0400 0.5750 0.6646 0.509 Uiso 1 1 calc R
C12 C 0.0100(10) 0.5060(5) 0.8575(7) 0.248(6) Uani 1 1 d .
H12A H -0.0237 0.5056 0.8034 0.372 Uiso 1 1 calc R
H12B H -0.0268 0.5365 0.8822 0.372 Uiso 1 1 calc R
H12C H -0.0170 0.4736 0.8818 0.372 Uiso 1 1 calc R
C92 C 0.2534(16) 0.2325(6) 0.5277(8) 0.318(9) Uani 1 1 d .
H92A H 0.3060 0.2648 0.5253 0.477 Uiso 1 1 calc R
H92B H 0.1859 0.2310 0.4836 0.477 Uiso 1 1 calc R
H92C H 0.3122 0.2019 0.5274 0.477 Uiso 1 1 calc R
C71 C 0.2342(15) 0.5632(8) 0.5817(12) 0.476(19) Uani 1 1 d .
H71A H 0.3188 0.5463 0.5736 0.714 Uiso 1 1 calc R
H71B H 0.2508 0.5918 0.6187 0.714 Uiso 1 1 calc R
H71C H 0.1927 0.5775 0.5334 0.714 Uiso 1 1 calc R
O12 O 0.0144(11) 0.3654(3) 1.0589(5) 0.277(5) Uani 1 1 d .
C50 C 0.4623(13) 0.3908(5) 0.5965(5) 0.202(4) Uani 1 1 d .
H50 H 0.4860 0.4288 0.6033 0.243 Uiso 1 1 calc R
C52 C 0.382(2) 0.3966(11) 0.5284(7) 0.54(2) Uani 1 1 d .
H52A H 0.3183 0.3674 0.5222 0.803 Uiso 1 1 calc R
H52B H 0.4372 0.3965 0.4861 0.803 Uiso 1 1 calc R
H52C H 0.3335 0.4300 0.5288 0.803 Uiso 1 1 calc R
C41 C -0.0578(9) 0.3683(9) 0.7240(8) 0.464(19) Uani 1 1 d .
H41A H -0.0332 0.3702 0.7791 0.696 Uiso 1 1 calc R
H41B H -0.0945 0.3334 0.7105 0.696 Uiso 1 1 calc R
H41C H -0.1247 0.3953 0.7087 0.696 Uiso 1 1 calc R
C51 C 0.5667(17) 0.3762(11) 0.5923(9) 0.54(2) Uani 1 1 d .
H51A H 0.6160 0.3755 0.6432 0.806 Uiso 1 1 calc R
H51B H 0.6116 0.3999 0.5594 0.806 Uiso 1 1 calc R
H51C H 0.5633 0.3407 0.5706 0.806 Uiso 1 1 calc R

loop_
_atom_site_aniso_label
_atom_site_aniso_U_11
_atom_site_aniso_U_22
_atom_site_aniso_U_33
_atom_site_aniso_U_23
_atom_site_aniso_U_13
_atom_site_aniso_U_12
Cd1 0.1000(3) 0.0929(2) 0.0884(2) 0.00287(18) 0.03233(19) 0.00033(18)
Zr1 0.0869(3) 0.0784(3) 0.0829(3) 0.0034(2) 0.0178(2) -0.0051(2)
Zr2 0.0919(3) 0.0816(3) 0.0905(3) -0.0144(2) 0.0149(2) 0.0046(2)
O3 0.0704(17) 0.0831(17) 0.0768(17) -0.0042(13) 0.0026(13) -0.0012(13)
O4 0.0709(17) 0.0833(18) 0.0875(19) 0.0012(14) 0.0024(14) -0.0026(13)
O5 0.112(2) 0.114(2) 0.083(2) -0.0076(16) 0.0369(18) -0.0037(19)
N1 0.259(12) 0.119(4) 0.186(8) 0.019(5) 0.134(10) 0.026(6)
O6 0.114(3) 0.100(2) 0.138(3) -0.001(2) 0.023(2) -0.028(2)
O1 0.111(2) 0.0783(18) 0.104(2) -0.0058(16) 0.0371(19) 0.0076(17)
O2 0.113(2) 0.0777(19) 0.118(3) 0.0063(17) 0.023(2) -0.0060(17)
O10 0.143(5) 0.208(6) 0.209(6) 0.047(5) 0.097(5) 0.019(4)
O7 0.139(3) 0.099(2) 0.120(3) 0.030(2) 0.003(2) 0.000(2)
O8 0.121(3) 0.111(3) 0.169(4) -0.019(2) 0.025(3) 0.037(2)
O9 0.162(4) 0.118(3) 0.128(3) -0.046(2) 0.004(3) -0.005(3)
O11 0.257(8) 0.180(5) 0.099(3) 0.005(3) 0.058(4) -0.001(5)
C30 0.080(3) 0.155(5) 0.123(5) -0.015(4) -0.011(3) -0.005(3)
C10 0.158(6) 0.093(4) 0.148(6) -0.018(4) 0.048(5) 0.023(4)
C20 0.147(5) 0.082(3) 0.142(5) 0.021(3) 0.015(4) -0.013(3)
C31 0.075(3) 0.173(6) 0.176(6) 0.002(5) 0.000(4) -0.003(4)
C80 0.239(12) 0.182(9) 0.379(19) 0.054(10) 0.154(12) 0.129(9)
C40 0.083(4) 0.182(7) 0.131(5) 0.012(4) -0.021(4) -0.012(4)
C60 0.232(10) 0.186(8) 0.232(11) -0.034(8) 0.069(9) -0.140(8)
C32 0.147(6) 0.272(11) 0.128(6) -0.035(7) -0.038(5) -0.009(7)
C22 0.277(11) 0.135(6) 0.168(8) 0.058(5) -0.001(8) -0.017(7)
C42 0.163(7) 0.167(7) 0.135(6) 0.003(5) -0.049(5) -0.011(5)
C81 0.40(2) 0.32(2) 0.65(4) 0.28(2) 0.29(3) 0.27(2)
C70 0.186(8) 0.166(7) 0.213(9) 0.088(7) 0.018(7) 0.044(7)
C11 0.248(11) 0.176(8) 0.182(9) -0.081(7) 0.023(8) 0.026(7)
C21 0.182(8) 0.149(7) 0.254(10) 0.043(6) 0.060(8) -0.042(6)
C90 0.409(19) 0.188(10) 0.178(9) -0.103(8) 0.048(11) -0.120(11)
C82 0.247(14) 0.286(16) 0.44(2) -0.065(16) 0.107(14) 0.129(12)
C91 0.90(5) 0.33(2) 0.276(17) -0.169(15) 0.19(2) -0.42(3)
C62 0.41(2) 0.46(2) 0.279(16) 0.045(15) 0.061(15) -0.34(2)
C61 0.39(2) 0.318(18) 0.310(17) -0.127(14) 0.079(15) -0.245(17)
C72 0.41(2) 0.331(19) 0.287(16) 0.137(14) 0.069(16) 0.219(18)
C12 0.175(9) 0.254(12) 0.315(14) -0.114(11) 0.025(9) 0.077(8)
C92 0.41(2) 0.320(17) 0.238(13) -0.177(13) 0.086(14) -0.104(15)
C71 0.234(13) 0.50(3) 0.67(4) 0.51(3) -0.020(18) -0.019(16)
O12 0.453(13) 0.189(6) 0.238(7) 0.055(5) 0.263(9) 0.058(6)
C50 0.211(10) 0.281(11) 0.135(7) -0.009(7) 0.115(7) 0.016(8)
C52 0.43(3) 1.09(7) 0.094(8) 0.034(17) 0.101(12) 0.01(3)
C41 0.070(5) 1.09(6) 0.226(13) 0.08(2) -0.009(7) -0.066(13)
C51 0.235(16) 1.19(7) 0.213(15) 0.18(2) 0.158(14) 0.18(3)

loop_
_atom_type_symbol
_atom_type_description
_atom_type_scat_dispersion_real
_atom_type_scat_dispersion_imag
_atom_type_scat_source
C C 0.0033 0.0016 'International Tables Vol C Tables 4.2.6.8 and 6.1.1.4'
H H 0.0000 0.0000 'International Tables Vol C Tables 4.2.6.8 and 6.1.1.4'
N N 0.0061 0.0033 'International Tables Vol C Tables 4.2.6.8 and 6.1.1.4'
O O 0.0106 0.0060 'International Tables Vol C Tables 4.2.6.8 and 6.1.1.4'
Zr Zr -2.9673 0.5597 'International Tables Vol C Tables 4.2.6.8 and 6.1.1.4'
Cd Cd -0.8075 1.2024 'International Tables Vol C Tables 4.2.6.8 and 6.1.1.4'

loop_
_geom_angle_atom_site_label_1
_geom_angle_atom_site_label_2
_geom_angle_atom_site_label_3
_geom_angle
O2 Cd1 O1 138.16(12)
O2 Cd1 O11 106.36(18)
O1 Cd1 O11 110.14(18)
O2 Cd1 O10 108.1(2)
O1 Cd1 O10 109.22(19)
O11 Cd1 O10 55.1(3)
O2 Cd1 O3 72.57(11)
O1 Cd1 O3 72.73(10)
O11 Cd1 O3 117.9(2)
O10 Cd1 O3 173.0(2)
O2 Cd1 O4 72.48(11)
O1 Cd1 O4 72.53(11)
O11 Cd1 O4 175.6(2)
O10 Cd1 O4 120.9(2)
O3 Cd1 O4 66.01(10)
O2 Cd1 N1 110.07(19)
O1 Cd1 N1 111.76(18)
O11 Cd1 N1 27.5(3)
O10 Cd1 N1 27.6(3)
O3 Cd1 N1 145.5(3)
O4 Cd1 N1 148.5(3)
O2 Cd1 Zr1 99.56(8)
O1 Cd1 Zr1 38.61(8)
O11 Cd1 Zr1 140.06(18)
O10 Cd1 Zr1 141.48(18)
O3 Cd1 Zr1 43.47(7)
O4 Cd1 Zr1 44.04(7)
N1 Cd1 Zr1 150.31(17)
O2 Cd1 Zr2 38.76(8)
O1 Cd1 Zr2 99.41(8)
O11 Cd1 Zr2 137.57(19)
O10 Cd1 Zr2 140.3(2)
O3 Cd1 Zr2 43.64(6)
O4 Cd1 Zr2 43.54(7)
N1 Cd1 Zr2 148.80(16)
Zr1 Cd1 Zr2 60.802(15)
O6 Zr1 O7 99.64(17)
O6 Zr1 O1 101.93(15)
O7 Zr1 O1 99.75(16)
O6 Zr1 O5 102.57(15)
O7 Zr1 O5 102.22(16)
O1 Zr1 O5 143.58(12)
O6 Zr1 O3 96.39(14)
O7 Zr1 O3 163.86(14)
O1 Zr1 O3 78.66(12)
O5 Zr1 O3 72.21(12)
O6 Zr1 O4 165.11(14)
O7 Zr1 O4 95.00(14)
O1 Zr1 O4 78.09(12)
O5 Zr1 O4 71.40(12)
O3 Zr1 O4 68.90(10)
O6 Zr1 Cd1 124.88(12)
O7 Zr1 Cd1 123.34(12)
O1 Zr1 Cd1 43.41(8)
O5 Zr1 Cd1 100.20(9)
O3 Zr1 Cd1 45.78(7)
O4 Zr1 Cd1 46.03(7)
O6 Zr1 Zr2 124.22(12)
O7 Zr1 Zr2 123.69(12)
O1 Zr1 Zr2 103.09(9)
O5 Zr1 Zr2 40.51(9)
O3 Zr1 Zr2 42.88(7)
O4 Zr1 Zr2 42.82(7)
Cd1 Zr1 Zr2 59.688(13)
O9 Zr2 O8 99.11(19)
O9 Zr2 O2 101.15(18)
O8 Zr2 O2 100.85(17)
O9 Zr2 O5 102.30(17)
O8 Zr2 O5 102.91(17)
O2 Zr2 O5 143.24(12)
O9 Zr2 O4 95.70(15)
O8 Zr2 O4 165.05(15)
O2 Zr2 O4 78.13(12)
O5 Zr2 O4 71.73(11)
O9 Zr2 O3 164.61(16)
O8 Zr2 O3 96.13(15)
O2 Zr2 O3 77.93(12)
O5 Zr2 O3 72.00(11)
O4 Zr2 O3 69.00(10)
O9 Zr2 Cd1 124.31(14)
O8 Zr2 Cd1 124.29(14)
O2 Zr2 Cd1 43.20(9)
O5 Zr2 Cd1 100.04(8)
O4 Zr2 Cd1 45.92(7)
O3 Zr2 Cd1 45.68(7)
O9 Zr2 Zr1 124.37(14)
O8 Zr2 Zr1 124.14(13)
O2 Zr2 Zr1 102.71(9)
O5 Zr2 Zr1 40.53(8)
O4 Zr2 Zr1 43.21(7)
O3 Zr2 Zr1 42.61(7)
Cd1 Zr2 Zr1 59.510(12)
C30 O3 Zr1 133.0(3)
C30 O3 Zr2 121.6(3)
Zr1 O3 Zr2 94.51(10)
C30 O3 Cd1 115.5(3)
Zr1 O3 Cd1 90.75(10)
Zr2 O3 Cd1 90.68(9)
C40 O4 Zr2 126.6(4)
C40 O4 Zr1 128.1(3)
Zr2 O4 Zr1 93.98(11)
C40 O4 Cd1 116.9(4)
Zr2 O4 Cd1 90.54(10)
Zr1 O4 Cd1 89.92(10)
C50 O5 Zr2 132.3(5)
C50 O5 Zr1 128.7(5)
Zr2 O5 Zr1 98.95(12)
O11 N1 O10 118.3(8)
O11 N1 O12 119.4(13)
O10 N1 O12 122.2(13)
O11 N1 Cd1 59.2(5)
O10 N1 Cd1 59.2(5)
O12 N1 Cd1 177.8(10)
C60 O6 Zr1 172.0(6)
C10 O1 Zr1 133.0(4)
C10 O1 Cd1 128.8(3)
Zr1 O1 Cd1 97.98(12)
C20 O2 Zr2 131.3(4)
C20 O2 Cd1 130.6(4)
Zr2 O2 Cd1 98.05(12)
N1 O10 Cd1 93.2(6)
C70 O7 Zr1 170.1(5)
C80 O8 Zr2 170.1(7)
C90 O9 Zr2 169.2(7)
N1 O11 Cd1 93.3(6)
C32 C30 O3 111.7(5)
C32 C30 C31 115.8(6)
O3 C30 C31 110.9(5)
C32 C30 H30 105.9
O3 C30 H30 105.9
C31 C30 H30 105.9
O1 C10 C11 110.7(6)
O1 C10 C12 107.3(6)
C11 C10 C12 105.7(8)
O1 C10 H10 111.0
C11 C10 H10 111.0
C12 C10 H10 111.0
O2 C20 C21 109.5(6)
O2 C20 C22 108.7(5)
C21 C20 C22 111.9(7)
O2 C20 H20 108.9
C21 C20 H20 108.9
C22 C20 H20 108.9
C30 C31 H31A 109.5
C30 C31 H31B 109.5
H31A C31 H31B 109.5
C30 C31 H31C 109.5
H31A C31 H31C 109.5
H31B C31 H31C 109.5
C81 C80 C82 122.5(12)
C81 C80 O8 115.9(12)
C82 C80 O8 115.8(13)
C81 C80 H80 98.0
C82 C80 H80 98.0
O8 C80 H80 98.0
C41 C40 O4 122.7(8)
C41 C40 C42 123.1(8)
O4 C40 C42 114.0(6)
C41 C40 H40 91.7
O4 C40 H40 91.7
C42 C40 H40 91.7
C62 C60 C61 125.0(10)
C62 C60 O6 116.6(10)
C61 C60 O6 115.4(9)
C62 C60 H60 95.7
C61 C60 H60 95.7
O6 C60 H60 95.7
C30 C32 H32A 109.5
C30 C32 H32B 109.5
H32A C32 H32B 109.5
C30 C32 H32C 109.5
H32A C32 H32C 109.5
H32B C32 H32C 109.5
C20 C22 H22A 109.5
C20 C22 H22B 109.5
H22A C22 H22B 109.5
C20 C22 H22C 109.5
H22A C22 H22C 109.5
H22B C22 H22C 109.5
C40 C42 H42A 109.5
C40 C42 H42B 109.5
H42A C42 H42B 109.5
C40 C42 H42C 109.5
H42A C42 H42C 109.5
H42B C42 H42C 109.5
C80 C81 H81A 109.5
C80 C81 H81B 109.5
H81A C81 H81B 109.5
C80 C81 H81C 109.5
H81A C81 H81C 109.5
H81B C81 H81C 109.5
C71 C70 O7 116.8(10)
C71 C70 C72 115.1(12)
O7 C70 C72 115.1(9)
C71 C70 H70 102.3
O7 C70 H70 102.3
C72 C70 H70 102.3
C10 C11 H11A 109.5
C10 C11 H11B 109.5
H11A C11 H11B 109.5
C10 C11 H11C 109.5
H11A C11 H11C 109.5
H11B C11 H11C 109.5
C20 C21 H21A 109.5
C20 C21 H21B 109.5
H21A C21 H21B 109.5
C20 C21 H21C 109.5
H21A C21 H21C 109.5
H21B C21 H21C 109.5
C91 C90 C92 129.9(11)
C91 C90 O9 117.2(11)
C92 C90 O9 111.4(11)
C91 C90 H90 94.0
C92 C90 H90 94.0
O9 C90 H90 94.0
C80 C82 H82A 109.5
C80 C82 H82B 109.5
H82A C82 H82B 109.5
C80 C82 H82C 109.5
H82A C82 H82C 109.5
H82B C82 H82C 109.5
C90 C91 H91A 109.5
C90 C91 H91B 109.5
H91A C91 H91B 109.5
C90 C91 H91C 109.5
H91A C91 H91C 109.5
H91B C91 H91C 109.5
C60 C62 H62A 109.5
C60 C62 H62B 109.5
H62A C62 H62B 109.5
C60 C62 H62C 109.5
H62A C62 H62C 109.5
H62B C62 H62C 109.5
C60 C61 H61A 109.5
C60 C61 H61B 109.5
H61A C61 H61B 109.5
C60 C61 H61C 109.5
H61A C61 H61C 109.5
H61B C61 H61C 109.5
C70 C72 H72A 109.5
C70 C72 H72B 109.5
H72A C72 H72B 109.5
C70 C72 H72C 109.5
H72A C72 H72C 109.5
H72B C72 H72C 109.5
C10 C12 H12A 109.5
C10 C12 H12B 109.5
H12A C12 H12B 109.5
C10 C12 H12C 109.5
H12A C12 H12C 109.5
H12B C12 H12C 109.5
C90 C92 H92A 109.5
C90 C92 H92B 109.5
H92A C92 H92B 109.5
C90 C92 H92C 109.5
H92A C92 H92C 109.5
H92B C92 H92C 109.5
C70 C71 H71A 109.5
C70 C71 H71B 109.5
H71A C71 H71B 109.5
C70 C71 H71C 109.5
H71A C71 H71C 109.5
H71B C71 H71C 109.5
C51 C50 C52 116.4(12)
C51 C50 O5 122.7(13)
C52 C50 O5 117.2(12)
C51 C50 H50 96.4
C52 C50 H50 96.4
O5 C50 H50 96.4
C50 C52 H52A 109.5
C50 C52 H52B 109.5
H52A C52 H52B 109.5
C50 C52 H52C 109.5
H52A C52 H52C 109.5
H52B C52 H52C 109.5
C40 C41 H41A 109.5
C40 C41 H41B 109.5
H41A C41 H41B 109.5
C40 C41 H41C 109.5
H41A C41 H41C 109.5
H41B C41 H41C 109.5
C50 C51 H51A 109.5
C50 C51 H51B 109.5
H51A C51 H51B 109.5
C50 C51 H51C 109.5
H51A C51 H51C 109.5
H51B C51 H51C 109.5

loop_
_geom_bond_atom_site_label_1
_geom_bond_atom_site_label_2
_geom_bond_distance
Cd1 O2 2.268(3)
Cd1 O1 2.273(3)
Cd1 O11 2.297(5)
Cd1 O10 2.298(6)
Cd1 O3 2.348(3)
Cd1 O4 2.357(3)
Cd1 N1 2.671(8)
Cd1 Zr1 3.2751(6)
Cd1 Zr2 3.2810(6)
Zr1 O6 1.911(3)
Zr1 O7 1.920(4)
Zr1 O1 2.064(3)
Zr1 O5 2.183(3)
Zr1 O3 2.253(3)
Zr1 O4 2.277(3)
Zr1 Zr2 3.3177(7)
Zr2 O9 1.895(4)
Zr2 O8 1.914(4)
Zr2 O2 2.074(3)
Zr2 O5 2.182(3)
Zr2 O4 2.260(3)
Zr2 O3 2.264(3)
O3 C30 1.461(6)
O4 C40 1.421(6)
O5 C50 1.418(8)
N1 O11 1.236(11)
N1 O10 1.239(12)
N1 O12 1.242(9)
O6 C60 1.417(8)
O1 C10 1.428(6)
O2 C20 1.430(6)
O7 C70 1.390(8)
O8 C80 1.411(9)
O9 C90 1.435(9)
C30 C32 1.420(9)
C30 C31 1.478(9)
C30 H30 0.9800
C10 C11 1.434(10)
C10 C12 1.567(11)
C10 H10 0.9800
C20 C21 1.482(10)
C20 C22 1.509(10)
C20 H20 0.9800
C31 H31A 0.9600
C31 H31B 0.9600
C31 H31C 0.9600
C80 C81 1.257(15)
C80 C82 1.347(17)
C80 H80 0.9800
C40 C41 1.181(12)
C40 C42 1.467(10)
C40 H40 0.9800
C60 C62 1.307(14)
C60 C61 1.322(14)
C60 H60 0.9800
C32 H32A 0.9600
C32 H32B 0.9600
C32 H32C 0.9600
C22 H22A 0.9600
C22 H22B 0.9600
C22 H22C 0.9600
C42 H42A 0.9600
C42 H42B 0.9600
C42 H42C 0.9600
C81 H81A 0.9600
C81 H81B 0.9600
C81 H81C 0.9600
C70 C71 1.288(14)
C70 C72 1.415(15)
C70 H70 0.9800
C11 H11A 0.9600
C11 H11B 0.9600
C11 H11C 0.9600
C21 H21A 0.9600
C21 H21B 0.9600
C21 H21C 0.9600
C90 C91 1.245(16)
C90 C92 1.419(15)
C90 H90 0.9800
C82 H82A 0.9600
C82 H82B 0.9600
C82 H82C 0.9600
C91 H91A 0.9600
C91 H91B 0.9600
C91 H91C 0.9600
C62 H62A 0.9600
C62 H62B 0.9600
C62 H62C 0.9600
C61 H61A 0.9600
C61 H61B 0.9600
C61 H61C 0.9600
C72 H72A 0.9600
C72 H72B 0.9600
C72 H72C 0.9600
C12 H12A 0.9600
C12 H12B 0.9600
C12 H12C 0.9600
C92 H92A 0.9600
C92 H92B 0.9600
C92 H92C 0.9600
C71 H71A 0.9600
C71 H71B 0.9600
C71 H71C 0.9600
C50 C51 1.104(17)
C50 C52 1.356(19)
C50 H50 0.9800
C52 H52A 0.9600
C52 H52B 0.9600
C52 H52C 0.9600
C41 H41A 0.9600
C41 H41B 0.9600
C41 H41C 0.9600
C51 H51A 0.9600
C51 H51B 0.9600
C51 H51C 0.9600

loop_
_geom_torsion_atom_site_label_1
_geom_torsion_atom_site_label_2
_geom_torsion_atom_site_label_3
_geom_torsion_atom_site_label_4
_geom_torsion
O2 Cd1 Zr1 O6 -112.48(18)
O1 Cd1 Zr1 O6 68.3(2)
O11 Cd1 Zr1 O6 17.8(3)
O10 Cd1 Zr1 O6 111.7(4)
O3 Cd1 Zr1 O6 -60.73(17)
O4 Cd1 Zr1 O6 -164.66(18)
N1 Cd1 Zr1 O6 63.8(7)
Zr2 Cd1 Zr1 O6 -112.74(15)
O2 Cd1 Zr1 O7 112.86(17)
O1 Cd1 Zr1 O7 -66.4(2)
O11 Cd1 Zr1 O7 -116.9(3)
O10 Cd1 Zr1 O7 -22.9(4)
O3 Cd1 Zr1 O7 164.61(17)
O4 Cd1 Zr1 O7 60.68(18)
N1 Cd1 Zr1 O7 -70.9(7)
Zr2 Cd1 Zr1 O7 112.61(15)
O2 Cd1 Zr1 O1 179.24(18)
O11 Cd1 Zr1 O1 -50.5(3)
O10 Cd1 Zr1 O1 43.5(4)
O3 Cd1 Zr1 O1 -129.01(18)
O4 Cd1 Zr1 O1 127.06(18)
N1 Cd1 Zr1 O1 -4.5(7)
Zr2 Cd1 Zr1 O1 178.98(15)
O2 Cd1 Zr1 O5 0.79(14)
O1 Cd1 Zr1 O5 -178.45(18)
O11 Cd1 Zr1 O5 131.0(3)
O10 Cd1 Zr1 O5 -135.0(4)
O3 Cd1 Zr1 O5 52.54(14)
O4 Cd1 Zr1 O5 -51.40(14)
N1 Cd1 Zr1 O5 177.1(7)
Zr2 Cd1 Zr1 O5 0.53(10)
O2 Cd1 Zr1 O3 -51.75(13)
O1 Cd1 Zr1 O3 129.01(18)
O11 Cd1 Zr1 O3 78.5(3)
O10 Cd1 Zr1 O3 172.5(4)
O4 Cd1 Zr1 O3 -103.93(13)
N1 Cd1 Zr1 O3 124.5(7)
Zr2 Cd1 Zr1 O3 -52.01(9)
O2 Cd1 Zr1 O4 52.18(14)
O1 Cd1 Zr1 O4 -127.06(18)
O11 Cd1 Zr1 O4 -177.6(3)
O10 Cd1 Zr1 O4 -83.6(4)
O3 Cd1 Zr1 O4 103.93(13)
N1 Cd1 Zr1 O4 -131.5(7)
Zr2 Cd1 Zr1 O4 51.93(10)
O2 Cd1 Zr1 Zr2 0.26(10)
O1 Cd1 Zr1 Zr2 -178.98(15)
O11 Cd1 Zr1 Zr2 130.5(3)
O10 Cd1 Zr1 Zr2 -135.5(4)
O3 Cd1 Zr1 Zr2 52.01(9)
O4 Cd1 Zr1 Zr2 -51.93(10)
N1 Cd1 Zr1 Zr2 176.5(6)
O2 Cd1 Zr2 O9 67.4(2)
O1 Cd1 Zr2 O9 -112.39(19)
O11 Cd1 Zr2 O9 113.3(3)
O10 Cd1 Zr2 O9 23.9(3)
O3 Cd1 Zr2 O9 -164.8(2)
O4 Cd1 Zr2 O9 -60.4(2)
N1 Cd1 Zr2 O9 70.3(6)
Zr1 Cd1 Zr2 O9 -113.03(17)
O2 Cd1 Zr2 O8 -66.8(2)
O1 Cd1 Zr2 O8 113.40(19)
O11 Cd1 Zr2 O8 -20.9(3)
O10 Cd1 Zr2 O8 -110.4(3)
O3 Cd1 Zr2 O8 60.98(19)
O4 Cd1 Zr2 O8 165.37(19)
N1 Cd1 Zr2 O8 -63.9(6)
Zr1 Cd1 Zr2 O8 112.76(16)
O1 Cd1 Zr2 O2 -179.76(18)
O11 Cd1 Zr2 O2 45.9(3)
O10 Cd1 Zr2 O2 -43.5(3)
O3 Cd1 Zr2 O2 127.82(18)
O4 Cd1 Zr2 O2 -127.80(18)
N1 Cd1 Zr2 O2 2.9(6)
Zr1 Cd1 Zr2 O2 179.60(15)
O2 Cd1 Zr2 O5 179.87(19)
O1 Cd1 Zr2 O5 0.11(13)
O11 Cd1 Zr2 O5 -134.2(3)
O10 Cd1 Zr2 O5 136.4(3)
O3 Cd1 Zr2 O5 -52.31(14)
O4 Cd1 Zr2 O5 52.08(14)
N1 Cd1 Zr2 O5 -177.2(6)
Zr1 Cd1 Zr2 O5 -0.53(10)
O2 Cd1 Zr2 O4 127.80(18)
O1 Cd1 Zr2 O4 -51.96(13)
O11 Cd1 Zr2 O4 173.7(3)
O10 Cd1 Zr2 O4 84.3(3)
O3 Cd1 Zr2 O4 -104.38(13)
N1 Cd1 Zr2 O4 130.7(6)
Zr1 Cd1 Zr2 O4 -52.61(10)
O2 Cd1 Zr2 O3 -127.82(18)
O1 Cd1 Zr2 O3 52.42(13)
O11 Cd1 Zr2 O3 -81.9(3)
O10 Cd1 Zr2 O3 -171.3(3)
O4 Cd1 Zr2 O3 104.38(13)
N1 Cd1 Zr2 O3 -124.9(6)
Zr1 Cd1 Zr2 O3 51.78(9)
O2 Cd1 Zr2 Zr1 -179.60(15)
O1 Cd1 Zr2 Zr1 0.64(9)
O11 Cd1 Zr2 Zr1 -133.7(3)
O10 Cd1 Zr2 Zr1 136.9(3)
O3 Cd1 Zr2 Zr1 -51.78(9)
O4 Cd1 Zr2 Zr1 52.61(10)
N1 Cd1 Zr2 Zr1 -176.7(6)
O6 Zr1 Zr2 O9 -133.3(2)
O7 Zr1 Zr2 O9 0.9(2)
O1 Zr1 Zr2 O9 112.2(2)
O5 Zr1 Zr2 O9 -66.3(2)
O3 Zr1 Zr2 O9 169.1(2)
O4 Zr1 Zr2 O9 56.5(2)
Cd1 Zr1 Zr2 O9 112.94(18)
O6 Zr1 Zr2 O8 0.8(2)
O7 Zr1 Zr2 O8 135.0(2)
O1 Zr1 Zr2 O8 -113.7(2)
O5 Zr1 Zr2 O8 67.8(2)
O3 Zr1 Zr2 O8 -56.9(2)
O4 Zr1 Zr2 O8 -169.5(2)
Cd1 Zr1 Zr2 O8 -112.99(17)
O6 Zr1 Zr2 O2 113.51(18)
O7 Zr1 Zr2 O2 -112.34(18)
O1 Zr1 Zr2 O2 -1.00(14)
O5 Zr1 Zr2 O2 -179.48(19)
O3 Zr1 Zr2 O2 55.83(15)
O4 Zr1 Zr2 O2 -56.76(15)
Cd1 Zr1 Zr2 O2 -0.28(11)
O6 Zr1 Zr2 O5 -67.0(2)
O7 Zr1 Zr2 O5 67.1(2)
O1 Zr1 Zr2 O5 178.48(19)
O3 Zr1 Zr2 O5 -124.69(19)
O4 Zr1 Zr2 O5 122.72(19)
Cd1 Zr1 Zr2 O5 179.20(15)
O6 Zr1 Zr2 O4 170.27(18)
O7 Zr1 Zr2 O4 -55.58(19)
O1 Zr1 Zr2 O4 55.76(15)
O5 Zr1 Zr2 O4 -122.72(18)
O3 Zr1 Zr2 O4 112.59(15)
Cd1 Zr1 Zr2 O4 56.48(11)
O6 Zr1 Zr2 O3 57.68(18)
O7 Zr1 Zr2 O3 -168.17(18)
O1 Zr1 Zr2 O3 -56.83(15)
O5 Zr1 Zr2 O3 124.69(19)
O4 Zr1 Zr2 O3 -112.59(15)
Cd1 Zr1 Zr2 O3 -56.11(11)
O6 Zr1 Zr2 Cd1 113.79(14)
O7 Zr1 Zr2 Cd1 -112.05(15)
O1 Zr1 Zr2 Cd1 -0.72(10)
O5 Zr1 Zr2 Cd1 -179.20(15)
O3 Zr1 Zr2 Cd1 56.11(10)
O4 Zr1 Zr2 Cd1 -56.48(11)
O6 Zr1 O3 C30 7.1(4)
O7 Zr1 O3 C30 -179.7(6)
O1 Zr1 O3 C30 -93.8(4)
O5 Zr1 O3 C30 108.3(4)
O4 Zr1 O3 C30 -175.3(4)
Cd1 Zr1 O3 C30 -126.8(4)
Zr2 Zr1 O3 C30 142.4(5)
O6 Zr1 O3 Zr2 -135.32(14)
O7 Zr1 O3 Zr2 37.9(6)
O1 Zr1 O3 Zr2 123.74(13)
O5 Zr1 O3 Zr2 -34.12(12)
O4 Zr1 O3 Zr2 42.27(10)
Cd1 Zr1 O3 Zr2 90.75(10)
O6 Zr1 O3 Cd1 133.94(14)
O7 Zr1 O3 Cd1 -52.9(5)
O1 Zr1 O3 Cd1 33.00(11)
O5 Zr1 O3 Cd1 -124.87(13)
O4 Zr1 O3 Cd1 -48.48(10)
Zr2 Zr1 O3 Cd1 -90.75(10)
O9 Zr2 O3 C30 175.4(7)
O8 Zr2 O3 C30 -12.6(4)
O2 Zr2 O3 C30 87.2(4)
O5 Zr2 O3 C30 -114.2(4)
O4 Zr2 O3 C30 169.0(4)
Cd1 Zr2 O3 C30 120.8(4)
Zr1 Zr2 O3 C30 -148.4(4)
O9 Zr2 O3 Zr1 -36.2(6)
O8 Zr2 O3 Zr1 135.80(16)
O2 Zr2 O3 Zr1 -124.38(13)
O5 Zr2 O3 Zr1 34.18(12)
O4 Zr2 O3 Zr1 -42.61(10)
Cd1 Zr2 O3 Zr1 -90.81(10)
O9 Zr2 O3 Cd1 54.6(6)
O8 Zr2 O3 Cd1 -133.39(15)
O2 Zr2 O3 Cd1 -33.57(12)
O5 Zr2 O3 Cd1 124.99(13)
O4 Zr2 O3 Cd1 48.19(9)
Zr1 Zr2 O3 Cd1 90.81(10)
O2 Cd1 O3 C30 -94.7(3)
O1 Cd1 O3 C30 109.1(3)
O11 Cd1 O3 C30 5.0(4)
O10 Cd1 O3 C30 1.8(17)
O4 Cd1 O3 C30 -172.8(3)
N1 Cd1 O3 C30 5.6(5)
Zr1 Cd1 O3 C30 139.6(4)
Zr2 Cd1 O3 C30 -125.9(3)
O2 Cd1 O3 Zr1 125.74(13)
O1 Cd1 O3 Zr1 -30.52(11)
O11 Cd1 O3 Zr1 -134.60(18)
O10 Cd1 O3 Zr1 -137.8(16)
O4 Cd1 O3 Zr1 47.61(9)
N1 Cd1 O3 Zr1 -134.0(3)
Zr2 Cd1 O3 Zr1 94.52(10)
O2 Cd1 O3 Zr2 31.22(11)
O1 Cd1 O3 Zr2 -125.04(12)
O11 Cd1 O3 Zr2 130.88(18)
O10 Cd1 O3 Zr2 127.7(16)
O4 Cd1 O3 Zr2 -46.91(9)
N1 Cd1 O3 Zr2 131.5(3)
Zr1 Cd1 O3 Zr2 -94.52(10)
O9 Zr2 O4 C40 9.1(4)
O8 Zr2 O4 C40 -178.8(7)
O2 Zr2 O4 C40 -91.2(4)
O5 Zr2 O4 C40 110.2(4)
O3 Zr2 O4 C40 -172.6(4)
Cd1 Zr2 O4 C40 -124.7(4)
Zr1 Zr2 O4 C40 145.3(5)
O9 Zr2 O4 Zr1 -136.25(17)
O8 Zr2 O4 Zr1 35.9(7)
O2 Zr2 O4 Zr1 123.52(13)
O5 Zr2 O4 Zr1 -35.15(11)
O3 Zr2 O4 Zr1 42.03(10)
Cd1 Zr2 O4 Zr1 89.96(10)
O9 Zr2 O4 Cd1 133.78(16)
O8 Zr2 O4 Cd1 -54.0(6)
O2 Zr2 O4 Cd1 33.55(11)
O5 Zr2 O4 Cd1 -125.12(13)
O3 Zr2 O4 Cd1 -47.93(9)
Zr1 Zr2 O4 Cd1 -89.96(10)
O6 Zr1 O4 C40 -177.4(6)
O7 Zr1 O4 C40 -8.0(5)
O1 Zr1 O4 C40 90.9(5)
O5 Zr1 O4 C40 -109.3(5)
O3 Zr1 O4 C40 173.2(5)
Cd1 Zr1 O4 C40 125.0(5)
Zr2 Zr1 O4 C40 -144.5(5)
O6 Zr1 O4 Zr2 -32.9(6)
O7 Zr1 O4 Zr2 136.45(15)
O1 Zr1 O4 Zr2 -124.62(13)
O5 Zr1 O4 Zr2 35.22(12)
O3 Zr1 O4 Zr2 -42.32(10)
Cd1 Zr1 O4 Zr2 -90.53(10)
O6 Zr1 O4 Cd1 57.6(6)
O7 Zr1 O4 Cd1 -133.02(14)
O1 Zr1 O4 Cd1 -34.09(12)
O5 Zr1 O4 Cd1 125.75(13)
O3 Zr1 O4 Cd1 48.21(9)
Zr2 Zr1 O4 Cd1 90.53(10)
O2 Cd1 O4 C40 101.0(4)
O1 Cd1 O4 C40 -102.3(4)
O11 Cd1 O4 C40 25(3)
O10 Cd1 O4 C40 0.0(4)
O3 Cd1 O4 C40 179.3(4)
N1 Cd1 O4 C40 1.0(5)
Zr1 Cd1 O4 C40 -133.8(4)
Zr2 Cd1 O4 C40 132.3(4)
O2 Cd1 O4 Zr2 -31.25(11)
O1 Cd1 O4 Zr2 125.45(12)
O11 Cd1 O4 Zr2 -107(2)
O10 Cd1 O4 Zr2 -132.2(2)
O3 Cd1 O4 Zr2 47.02(9)
N1 Cd1 O4 Zr2 -131.2(3)
Zr1 Cd1 O4 Zr2 93.98(11)
O2 Cd1 O4 Zr1 -125.22(12)
O1 Cd1 O4 Zr1 31.47(10)
O11 Cd1 O4 Zr1 159(2)
O10 Cd1 O4 Zr1 133.8(2)
O3 Cd1 O4 Zr1 -46.95(9)
N1 Cd1 O4 Zr1 134.8(3)
Zr2 Cd1 O4 Zr1 -93.98(11)
O9 Zr2 O5 C50 -49.8(8)
O8 Zr2 O5 C50 52.7(8)
O2 Zr2 O5 C50 -178.3(8)
O4 Zr2 O5 C50 -141.8(8)
O3 Zr2 O5 C50 145.1(8)
Cd1 Zr2 O5 C50 -178.4(8)
Zr1 Zr2 O5 C50 -179.1(8)
O9 Zr2 O5 Zr1 129.35(18)
O8 Zr2 O5 Zr1 -128.16(17)
O2 Zr2 O5 Zr1 0.8(3)
O4 Zr2 O5 Zr1 37.34(12)
O3 Zr2 O5 Zr1 -35.83(12)
Cd1 Zr2 O5 Zr1 0.70(13)
O6 Zr1 O5 C50 -52.1(8)
O7 Zr1 O5 C50 50.8(8)
O1 Zr1 O5 C50 176.7(7)
O3 Zr1 O5 C50 -144.8(8)
O4 Zr1 O5 C50 142.1(8)
Cd1 Zr1 O5 C50 178.5(7)
Zr2 Zr1 O5 C50 179.2(8)
O6 Zr1 O5 Zr2 128.74(16)
O7 Zr1 O5 Zr2 -128.32(16)
O1 Zr1 O5 Zr2 -2.5(3)
O3 Zr1 O5 Zr2 35.98(12)
O4 Zr1 O5 Zr2 -37.11(12)
Cd1 Zr1 O5 Zr2 -0.71(13)
O2 Cd1 N1 O11 87.0(6)
O1 Cd1 N1 O11 -92.1(5)
O10 Cd1 N1 O11 177.8(10)
O3 Cd1 N1 O11 -1.2(7)
O4 Cd1 N1 O11 176.0(4)
Zr1 Cd1 N1 O11 -89.1(7)
Zr2 Cd1 N1 O11 85.1(8)
O2 Cd1 N1 O10 -90.8(6)
O1 Cd1 N1 O10 90.1(6)
O11 Cd1 N1 O10 -177.8(10)
O3 Cd1 N1 O10 -179.0(4)
O4 Cd1 N1 O10 -1.8(8)
Zr1 Cd1 N1 O10 93.1(8)
Zr2 Cd1 N1 O10 -92.8(7)
O2 Cd1 N1 O12 138(24)
O1 Cd1 N1 O12 -41(25)
O11 Cd1 N1 O12 51(24)
O10 Cd1 N1 O12 -132(25)
O3 Cd1 N1 O12 49(25)
O4 Cd1 N1 O12 -133(24)
Zr1 Cd1 N1 O12 -38(25)
Zr2 Cd1 N1 O12 136(24)
O7 Zr1 O6 C60 14(4)
O1 Zr1 O6 C60 -88(4)
O5 Zr1 O6 C60 119(4)
O3 Zr1 O6 C60 -168(4)
O4 Zr1 O6 C60 -177(4)
Cd1 Zr1 O6 C60 -129(4)
Zr2 Zr1 O6 C60 156(4)
O6 Zr1 O1 C10 55.3(6)
O7 Zr1 O1 C10 -46.8(6)
O5 Zr1 O1 C10 -173.3(5)
O3 Zr1 O1 C10 149.5(5)
O4 Zr1 O1 C10 -139.9(5)
Cd1 Zr1 O1 C10 -175.9(6)
Zr2 Zr1 O1 C10 -175.0(5)
O6 Zr1 O1 Cd1 -128.83(16)
O7 Zr1 O1 Cd1 129.05(15)
O5 Zr1 O1 Cd1 2.6(3)
O3 Zr1 O1 Cd1 -34.61(12)
O4 Zr1 O1 Cd1 35.94(12)
Zr2 Zr1 O1 Cd1 0.90(13)
O2 Cd1 O1 C10 175.0(5)
O11 Cd1 O1 C10 -35.7(6)
O10 Cd1 O1 C10 23.1(6)
O3 Cd1 O1 C10 -149.8(5)
O4 Cd1 O1 C10 140.6(5)
N1 Cd1 O1 C10 -6.2(6)
Zr1 Cd1 O1 C10 176.1(6)
Zr2 Cd1 O1 C10 175.2(5)
O2 Cd1 O1 Zr1 -1.1(3)
O11 Cd1 O1 Zr1 148.2(3)
O10 Cd1 O1 Zr1 -153.0(3)
O3 Cd1 O1 Zr1 34.04(12)
O4 Cd1 O1 Zr1 -35.57(12)
N1 Cd1 O1 Zr1 177.6(3)
Zr2 Cd1 O1 Zr1 -0.90(13)
O9 Zr2 O2 C20 53.5(5)
O8 Zr2 O2 C20 -48.1(5)
O5 Zr2 O2 C20 -177.7(4)
O4 Zr2 O2 C20 147.1(5)
O3 Zr2 O2 C20 -142.1(5)
Cd1 Zr2 O2 C20 -177.5(6)
Zr1 Zr2 O2 C20 -177.1(5)
O9 Zr2 O2 Cd1 -129.01(17)
O8 Zr2 O2 Cd1 129.33(16)
O5 Zr2 O2 Cd1 -0.2(3)
O4 Zr2 O2 Cd1 -35.46(12)
O3 Zr2 O2 Cd1 35.30(12)
Zr1 Zr2 O2 Cd1 0.36(13)
O1 Cd1 O2 C20 177.8(4)
O11 Cd1 O2 C20 27.8(5)
O10 Cd1 O2 C20 -30.1(5)
O3 Cd1 O2 C20 142.6(5)
O4 Cd1 O2 C20 -147.7(5)
N1 Cd1 O2 C20 -0.9(6)
Zr1 Cd1 O2 C20 177.1(5)
Zr2 Cd1 O2 C20 177.5(5)
O1 Cd1 O2 Zr2 0.4(3)
O11 Cd1 O2 Zr2 -149.7(2)
O10 Cd1 O2 Zr2 152.5(2)
O3 Cd1 O2 Zr2 -34.85(12)
O4 Cd1 O2 Zr2 34.81(12)
N1 Cd1 O2 Zr2 -178.4(3)
Zr1 Cd1 O2 Zr2 -0.36(13)
O11 N1 O10 Cd1 -2.1(10)
O12 N1 O10 Cd1 178.1(7)
O2 Cd1 O10 N1 98.9(6)
O1 Cd1 O10 N1 -100.4(6)
O11 Cd1 O10 N1 1.2(6)
O3 Cd1 O10 N1 5(2)
O4 Cd1 O10 N1 178.9(5)
Zr1 Cd1 O10 N1 -127.4(5)
Zr2 Cd1 O10 N1 125.9(6)
O6 Zr1 O7 C70 4(3)
O1 Zr1 O7 C70 108(3)
O5 Zr1 O7 C70 -101(3)
O3 Zr1 O7 C70 -169(3)
O4 Zr1 O7 C70 -173(3)
Cd1 Zr1 O7 C70 148(3)
Zr2 Zr1 O7 C70 -139(3)
O9 Zr2 O8 C80 -22(4)
O2 Zr2 O8 C80 81(4)
O5 Zr2 O8 C80 -127(4)
O4 Zr2 O8 C80 165(4)
O3 Zr2 O8 C80 160(4)
Cd1 Zr2 O8 C80 121(4)
Zr1 Zr2 O8 C80 -165(4)
O8 Zr2 O9 C90 29(4)
O2 Zr2 O9 C90 -74(4)
O5 Zr2 O9 C90 134(4)
O4 Zr2 O9 C90 -153(4)
O3 Zr2 O9 C90 -159(4)
Cd1 Zr2 O9 C90 -114(4)
Zr1 Zr2 O9 C90 172(4)
O10 N1 O11 Cd1 2.1(10)
O12 N1 O11 Cd1 -178.1(7)
O2 Cd1 O11 N1 -102.1(5)
O1 Cd1 O11 N1 98.7(5)
O10 Cd1 O11 N1 -1.2(6)
O3 Cd1 O11 N1 179.3(5)
O4 Cd1 O11 N1 -28(3)
Zr1 Cd1 O11 N1 129.5(5)
Zr2 Cd1 O11 N1 -130.1(5)
Zr1 O3 C30 C32 72.6(8)
Zr2 O3 C30 C32 -153.0(6)
Cd1 O3 C30 C32 -45.0(7)
Zr1 O3 C30 C31 -58.2(7)
Zr2 O3 C30 C31 76.3(6)
Cd1 O3 C30 C31 -175.7(4)
Zr1 O1 C10 C11 -131.0(6)
Cd1 O1 C10 C11 54.2(9)
Zr1 O1 C10 C12 114.2(7)
Cd1 O1 C10 C12 -60.6(8)
Zr2 O2 C20 C21 -121.6(6)
Cd1 O2 C20 C21 61.7(8)
Zr2 O2 C20 C22 115.9(6)
Cd1 O2 C20 C22 -60.7(8)
Zr2 O8 C80 C81 -66(5)
Zr2 O8 C80 C82 88(4)
Zr2 O4 C40 C41 107.3(15)
Zr1 O4 C40 C41 -118.9(14)
Cd1 O4 C40 C41 -5.6(16)
Zr2 O4 C40 C42 -67.0(7)
Zr1 O4 C40 C42 66.8(7)
Cd1 O4 C40 C42 -179.9(5)
Zr1 O6 C60 C62 -68(5)
Zr1 O6 C60 C61 94(4)
Zr1 O7 C70 C71 14(4)
Zr1 O7 C70 C72 -125(3)
Zr2 O9 C90 C91 70(5)
Zr2 O9 C90 C92 -98(4)
Zr2 O5 C50 C51 -62(2)
Zr1 O5 C50 C51 119(2)
Zr2 O5 C50 C52 95.0(16)
Zr1 O5 C50 C52 -83.9(16)
